data_4340761
loop_
_publ_author_name
'Lin, Jian'
'Diefenbach, Kariem'
'Kikugawa, Naoki'
'Baumbach, Ryan E.'
'Albrecht-Schmitt, Thomas E'

_publ_section_title
;
 Dimensional and coordination number reductions in a large family of
 lanthanide tellurite sulfates.
;
_journal_issue 16
_journal_name_full 'Inorganic chemistry'
_journal_page_first 8555
_journal_page_last 8564
_journal_paper_doi 10.1021/ic501163x
_journal_volume 53
_journal_year 2014
_chemical_formula_moiety Ln2(Te2O5)(SO4)2
_chemical_formula_sum 'O13 S2 Te2 Tm2'
_chemical_formula_weight 865.18
_chemical_melting_point ?
_chemical_name_common 'Thulium tellurite sulfate'
_chemical_name_systematic
; 
 ? 
;
_space_group_IT_number 2
_symmetry_cell_setting triclinic
_symmetry_space_group_name_Hall '-P 1'
_symmetry_space_group_name_H-M 'P -1'
_atom_sites_solution_hydrogens none
_atom_sites_solution_primary direct
_atom_sites_solution_secondary difmap
_audit_creation_method SHELXL-97
_cell_angle_alpha 89.005(2)
_cell_angle_beta 87.6410(10)
_cell_angle_gamma 72.3330(10)
_cell_formula_units_Z 2
_cell_length_a 5.2912(4)
_cell_length_b 8.2255(6)
_cell_length_c 13.1589(9)
_cell_measurement_reflns_used 2511
_cell_measurement_temperature 100(2)
_cell_measurement_theta_max 27.53
_cell_measurement_theta_min 2.60
_cell_volume 545.23(7)
_computing_cell_refinement 'smart saint'
_computing_data_collection smart
_computing_data_reduction SAINT
_computing_molecular_graphics 'SHELXP-97 (Sheldrick, 1997)'
_computing_publication_material 'SHELXCIF-97 (Sheldrick, 2000)'
_computing_structure_refinement 'SHELXL-97 (Sheldrick, 1997)'
_computing_structure_solution 'SHELXS-97 (Sheldrick, 1990)'
_diffrn_ambient_temperature 100(2)
_diffrn_detector_area_resol_mean 0
_diffrn_measured_fraction_theta_full 0.999
_diffrn_measured_fraction_theta_max 0.999
_diffrn_measurement_device_type 'BRUKER apex II'
_diffrn_measurement_method '0.5 wide w/ exposures'
_diffrn_radiation_monochromator 'Quazar optics'
_diffrn_radiation_source 'Imus microfocused'
_diffrn_radiation_type MoK\a
_diffrn_radiation_wavelength 0.71073
_diffrn_reflns_av_R_equivalents 0.0000
_diffrn_reflns_av_sigmaI/netI 0.0235
_diffrn_reflns_limit_h_max 6
_diffrn_reflns_limit_h_min -6
_diffrn_reflns_limit_k_max 10
_diffrn_reflns_limit_k_min -10
_diffrn_reflns_limit_l_max 17
_diffrn_reflns_limit_l_min 0
_diffrn_reflns_number 2508
_diffrn_reflns_theta_full 27.53
_diffrn_reflns_theta_max 27.53
_diffrn_reflns_theta_min 2.60
_exptl_absorpt_coefficient_mu 21.865
_exptl_absorpt_correction_T_max 0.519
_exptl_absorpt_correction_T_min 0.152
_exptl_absorpt_correction_type numerical
_exptl_absorpt_process_details SHELTXPREP
_exptl_crystal_colour Colorless
_exptl_crystal_density_diffrn 5.270
_exptl_crystal_density_meas ?
_exptl_crystal_density_method 'not measured'
_exptl_crystal_description Tablet
_exptl_crystal_F_000 756
_exptl_crystal_size_max 0.100
_exptl_crystal_size_mid 0.075
_exptl_crystal_size_min 0.030
_refine_diff_density_max 0.989
_refine_diff_density_min -1.448
_refine_diff_density_rms 0.298
_refine_ls_extinction_method none
_refine_ls_goodness_of_fit_ref 1.119
_refine_ls_hydrogen_treatment none
_refine_ls_matrix_type full
_refine_ls_number_parameters 172
_refine_ls_number_reflns 2508
_refine_ls_number_restraints 0
_refine_ls_restrained_S_all 1.119
_refine_ls_R_factor_all 0.0240
_refine_ls_R_factor_gt 0.0200
_refine_ls_shift/su_max 0.001
_refine_ls_shift/su_mean 0.000
_refine_ls_structure_factor_coef Fsqd
_refine_ls_weighting_details 'calc w=1/[\s^2^(Fo^2^)+(0.0205P)^2^+1.6240P] where P=(Fo^2^+2Fc^2^)/3'
_refine_ls_weighting_scheme calc
_refine_ls_wR_factor_gt 0.0459
_refine_ls_wR_factor_ref 0.0470
_reflns_number_gt 2310
_reflns_number_total 2508
_reflns_threshold_expression >2sigma(I)
_cod_data_source_file ic501163x_si_002.cif
_cod_data_source_block Tm4
_cod_depositor_comments
;
The following automatic conversions were performed:

'_chemical_melting_point' value 'N/A' was changed to '?' - the value
is undefined or not given.

'_symmetry_cell_setting' value
'Triclinic' changed to 'triclinic' according to
/usr/data/users/saulius/crontab/automatic-downloads/rss-feeds/ACS/lib/dictionaries/cif_core.dic
dictionary named 'cif_core.dic' version 2.4.2 from 2011-04-26.

Automatic conversion script
Id: cif_fix_values 2281 2013-09-26 08:29:07Z andrius 

 Adding full bibliography for 4340748--4340769.cif.

The following automatic conversions were performed:

'_exptl_crystal_density_meas' value 'N/A' was changed to '?' - the
value is perceived as not measured.

Automatic conversion script
Id: cif_fix_values 3008 2015-01-20 13:52:24Z robertas 
;
_cod_original_sg_symbol_H-M P-1
_cod_database_code 4340761

loop_
_symmetry_equiv_pos_as_xyz
'x, y, z'
'-x, -y, -z'

loop_
_atom_site_label
_atom_site_type_symbol
_atom_site_fract_x
_atom_site_fract_y
_atom_site_fract_z
_atom_site_U_iso_or_equiv
_atom_site_adp_type
_atom_site_occupancy
_atom_site_symmetry_multiplicity
_atom_site_calc_flag
Tm1 Tm 0.76015(4) 0.77938(3) 0.126625(16) 0.00368(6) Uani 1 1 d
Tm2 Tm 0.09140(4) 0.23411(3) 0.380019(17) 0.00375(6) Uani 1 1 d
Te1 Te 0.46058(6) 0.44726(4) 0.11750(2) 0.00393(8) Uani 1 1 d
Te2 Te 0.44054(6) 0.57788(4) 0.36647(2) 0.00380(8) Uani 1 1 d
S1 S 0.7316(2) 0.92575(16) 0.37809(9) 0.0037(2) Uani 1 1 d
S2 S 1.0988(2) 1.08992(16) 0.12552(9) 0.0038(2) Uani 1 1 d
O1 O 0.5886(7) 0.5851(5) 0.2302(3) 0.0069(7) Uani 1 1 d
O2 O 0.6033(7) 0.5980(5) 0.0379(3) 0.0058(7) Uani 1 1 d
O3 O 0.1247(7) 0.5851(5) 0.1340(3) 0.0086(8) Uani 1 1 d
O4 O 0.8649(7) 0.8415(5) 0.2853(3) 0.0073(7) Uani 1 1 d
O5 O 0.8732(7) 1.0295(5) 0.1045(3) 0.0060(7) Uani 1 1 d
O6 O 0.3375(7) 0.9455(5) 0.1392(3) 0.0095(8) Uani 1 1 d
O7 O 0.8549(7) 0.7985(5) -0.0439(3) 0.0097(8) Uani 1 1 d
O8 O 0.7411(7) 0.4420(5) 0.4283(3) 0.0067(7) Uani 1 1 d
O9 O 0.3096(7) 0.4044(5) 0.3323(3) 0.0080(7) Uani 1 1 d
O10 O 0.7786(7) 0.7945(5) 0.4594(3) 0.0086(7) Uani 1 1 d
O11 O 1.0346(7) 1.1938(5) 0.2189(3) 0.0061(7) Uani 1 1 d
O12 O 0.4447(7) 0.9932(5) 0.3633(3) 0.0095(8) Uani 1 1 d
O13 O 0.8374(7) 1.0624(5) 0.4072(3) 0.0066(7) Uani 1 1 d

loop_
_atom_site_aniso_label
_atom_site_aniso_U_11
_atom_site_aniso_U_22
_atom_site_aniso_U_33
_atom_site_aniso_U_23
_atom_site_aniso_U_13
_atom_site_aniso_U_12
Tm1 0.00386(11) 0.00353(12) 0.00353(12) -0.00038(8) -0.00011(8) -0.00091(8)
Tm2 0.00408(11) 0.00373(12) 0.00359(11) -0.00008(8) -0.00011(8) -0.00141(8)
Te1 0.00383(15) 0.00316(16) 0.00448(16) -0.00012(12) 0.00013(11) -0.00063(12)
Te2 0.00398(15) 0.00318(16) 0.00414(16) -0.00012(12) -0.00011(12) -0.00092(12)
S1 0.0053(5) 0.0031(6) 0.0032(6) -0.0004(5) -0.0004(4) -0.0017(5)
S2 0.0044(5) 0.0041(6) 0.0026(6) -0.0003(5) 0.0002(4) -0.0011(5)
O1 0.0090(17) 0.0108(19) 0.0030(17) -0.0009(14) 0.0001(13) -0.0060(15)
O2 0.0099(17) 0.0091(19) 0.0010(17) 0.0000(14) -0.0005(13) -0.0066(14)
O3 0.0033(16) 0.0094(19) 0.011(2) -0.0025(15) 0.0014(14) 0.0009(14)
O4 0.0094(17) 0.0086(19) 0.0025(18) -0.0002(14) 0.0013(13) -0.0011(14)
O5 0.0044(16) 0.0066(18) 0.0082(19) -0.0008(14) 0.0001(13) -0.0037(14)
O6 0.0069(17) 0.0092(19) 0.012(2) -0.0028(15) -0.0008(14) -0.0012(15)
O7 0.019(2) 0.0080(19) 0.0059(19) 0.0012(15) 0.0022(15) -0.0094(16)
O8 0.0042(16) 0.0073(18) 0.0077(18) 0.0024(14) -0.0003(13) -0.0003(14)
O9 0.0120(18) 0.0059(18) 0.0078(19) 0.0008(14) 0.0001(14) -0.0052(15)
O10 0.0152(19) 0.0081(19) 0.0039(18) 0.0008(15) -0.0020(14) -0.0055(15)
O11 0.0073(17) 0.0086(19) 0.0024(18) -0.0021(14) -0.0003(13) -0.0024(14)
O12 0.0073(17) 0.011(2) 0.010(2) -0.0027(15) -0.0017(14) -0.0021(15)
O13 0.0095(17) 0.0065(18) 0.0063(18) -0.0016(14) -0.0015(14) -0.0057(14)

loop_
_atom_type_symbol
_atom_type_description
_atom_type_scat_dispersion_real
_atom_type_scat_dispersion_imag
_atom_type_scat_source
O O 0.0106 0.0060 'International Tables Vol C Tables 4.2.6.8 and 6.1.1.4'
S S 0.1246 0.1234 'International Tables Vol C Tables 4.2.6.8 and 6.1.1.4'
Te Te -0.5308 1.6751 'International Tables Vol C Tables 4.2.6.8 and 6.1.1.4'
Tm Tm -0.3139 5.2483 'International Tables Vol C Tables 4.2.6.8 and 6.1.1.4'

loop_
_geom_angle_atom_site_label_1
_geom_angle_atom_site_label_2
_geom_angle_atom_site_label_3
_geom_angle
_geom_angle_site_symmetry_1
_geom_angle_site_symmetry_3
O3 Tm1 O6 167.25(14) 1_655 .
O3 Tm1 O2 88.39(13) 1_655 .
O6 Tm1 O2 85.91(13) . .
O3 Tm1 O4 82.89(13) 1_655 .
O6 Tm1 O4 95.06(13) . .
O2 Tm1 O4 143.90(13) . .
O3 Tm1 O7 87.22(14) 1_655 .
O6 Tm1 O7 101.44(14) . .
O2 Tm1 O7 69.69(12) . .
O4 Tm1 O7 144.05(13) . .
O3 Tm1 O5 104.92(13) 1_655 .
O6 Tm1 O5 86.62(13) . .
O2 Tm1 O5 140.44(13) . .
O4 Tm1 O5 75.48(13) . .
O7 Tm1 O5 73.89(13) . .
O3 Tm1 O1 84.36(13) 1_655 .
O6 Tm1 O1 82.89(13) . .
O2 Tm1 O1 64.85(12) . .
O4 Tm1 O1 79.43(12) . .
O7 Tm1 O1 133.90(12) . .
O5 Tm1 O1 151.77(12) . .
O3 Tm1 Te1 86.56(10) 1_655 .
O6 Tm1 Te1 82.94(10) . .
O2 Tm1 Te1 28.93(9) . .
O4 Tm1 Te1 115.26(9) . .
O7 Tm1 Te1 98.44(9) . .
O5 Tm1 Te1 165.58(9) . .
O1 Tm1 Te1 35.93(8) . .
O9 Tm2 O8 93.16(13) . 1_455
O9 Tm2 O11 88.35(14) . 1_445
O8 Tm2 O11 104.95(13) 1_455 1_445
O9 Tm2 O10 96.19(14) . 2_666
O8 Tm2 O10 89.15(13) 1_455 2_666
O11 Tm2 O10 164.96(14) 1_445 2_666
O9 Tm2 O13 171.53(14) . 1_445
O8 Tm2 O13 86.10(13) 1_455 1_445
O11 Tm2 O13 83.70(13) 1_445 1_445
O10 Tm2 O13 92.24(13) 2_666 1_445
O9 Tm2 O12 94.94(14) . 1_545
O8 Tm2 O12 167.63(14) 1_455 1_545
O11 Tm2 O12 84.64(13) 1_445 1_545
O10 Tm2 O12 80.70(13) 2_666 1_545
O13 Tm2 O12 87.24(13) 1_445 1_545
O3 Te1 O2 98.43(16) . .
O3 Te1 O1 90.67(15) . .
O2 Te1 O1 77.16(14) . .
O3 Te1 O2 91.11(15) . 2_665
O2 Te1 O2 74.05(15) . 2_665
O1 Te1 O2 151.11(13) . 2_665
O3 Te1 Tm1 95.41(12) . .
O2 Te1 Tm1 35.09(10) . .
O1 Te1 Tm1 42.08(10) . .
O2 Te1 Tm1 109.06(9) 2_665 .
O9 Te2 O8 96.60(16) . .
O9 Te2 O1 91.49(16) . .
O8 Te2 O1 99.20(15) . .
O4 S1 O13 111.3(2) . .
O4 S1 O12 109.6(2) . .
O13 S1 O12 110.5(2) . .
O4 S1 O10 107.2(2) . .
O13 S1 O10 109.5(2) . .
O12 S1 O10 108.8(2) . .
O7 S2 O6 110.2(2) 2_775 1_655
O7 S2 O5 111.0(2) 2_775 .
O6 S2 O5 110.4(2) 1_655 .
O7 S2 O11 106.7(2) 2_775 .
O6 S2 O11 109.9(2) 1_655 .
O5 S2 O11 108.6(2) . .
Te2 O1 Te1 116.08(16) . .
Te2 O1 Tm1 137.66(18) . .
Te1 O1 Tm1 101.99(14) . .
Te1 O2 Te1 105.95(15) . 2_665
Te1 O2 Tm1 115.98(16) . .
Te1 O2 Tm1 137.90(17) 2_665 .
Te1 O3 Tm1 166.7(2) . 1_455
S1 O4 Tm1 139.1(2) . .
S2 O5 Tm1 137.2(2) . .
S2 O6 Tm1 160.9(2) 1_455 .
S2 O7 Tm1 145.0(2) 2_775 .
Te2 O8 Tm2 135.58(19) . 1_655
Te2 O9 Tm2 147.4(2) . .
S1 O10 Tm2 137.8(2) . 2_666
S2 O11 Tm2 151.5(2) . 1_665
S1 O12 Tm2 142.6(2) . 1_565
S1 O13 Tm2 152.9(2) . 1_665

loop_
_geom_bond_atom_site_label_1
_geom_bond_atom_site_label_2
_geom_bond_distance
_geom_bond_site_symmetry_2
Tm1 O3 2.103(3) 1_655
Tm1 O6 2.240(4) .
Tm1 O2 2.274(3) .
Tm1 O4 2.287(4) .
Tm1 O7 2.292(4) .
Tm1 O5 2.321(3) .
Tm1 O1 2.436(4) .
Tm1 Te1 3.5560(4) .
Tm2 O9 2.140(4) .
Tm2 O8 2.187(3) 1_455
Tm2 O11 2.198(3) 1_445
Tm2 O10 2.236(4) 2_666
Tm2 O13 2.241(3) 1_445
Tm2 O12 2.281(4) 1_545
Te1 O3 1.801(3) .
Te1 O2 1.914(3) .
Te1 O1 2.133(4) .
Te1 O2 2.143(3) 2_665
Te2 O9 1.835(4) .
Te2 O8 1.854(3) .
Te2 O1 1.935(4) .
S1 O4 1.460(4) .
S1 O13 1.462(4) .
S1 O12 1.469(4) .
S1 O10 1.480(4) .
S2 O7 1.462(4) 2_775
S2 O6 1.463(4) 1_655
S2 O5 1.463(3) .
S2 O11 1.477(4) .
O2 Te1 2.143(3) 2_665
O3 Tm1 2.103(3) 1_455
O6 S2 1.463(4) 1_455
O7 S2 1.462(4) 2_775
O8 Tm2 2.187(3) 1_655
O10 Tm2 2.236(4) 2_666
O11 Tm2 2.198(3) 1_665
O12 Tm2 2.281(4) 1_565
O13 Tm2 2.241(3) 1_665

loop_
_geom_torsion_atom_site_label_1
_geom_torsion_atom_site_label_2
_geom_torsion_atom_site_label_3
_geom_torsion_atom_site_label_4
_geom_torsion
_geom_torsion_site_symmetry_1
_geom_torsion_site_symmetry_4
O3 Tm1 Te1 O3 170.1(2) 1_655 .
O6 Tm1 Te1 O3 -2.63(15) . .
O2 Tm1 Te1 O3 -97.0(2) . .
O4 Tm1 Te1 O3 89.65(15) . .
O7 Tm1 Te1 O3 -103.21(16) . .
O5 Tm1 Te1 O3 -46.5(4) . .
O1 Tm1 Te1 O3 84.99(19) . .
O3 Tm1 Te1 O2 -92.9(2) 1_655 .
O6 Tm1 Te1 O2 94.3(2) . .
O4 Tm1 Te1 O2 -173.4(2) . .
O7 Tm1 Te1 O2 -6.2(2) . .
O5 Tm1 Te1 O2 50.4(4) . .
O1 Tm1 Te1 O2 -178.0(2) . .
O3 Tm1 Te1 O1 85.14(18) 1_655 .
O6 Tm1 Te1 O1 -87.62(17) . .
O2 Tm1 Te1 O1 178.0(2) . .
O4 Tm1 Te1 O1 4.66(17) . .
O7 Tm1 Te1 O1 171.80(18) . .
O5 Tm1 Te1 O1 -131.5(4) . .
O3 Tm1 Te1 O2 -96.82(14) 1_655 2_665
O6 Tm1 Te1 O2 90.43(14) . 2_665
O2 Tm1 Te1 O2 -3.9(3) . 2_665
O4 Tm1 Te1 O2 -177.29(14) . 2_665
O7 Tm1 Te1 O2 -10.15(14) . 2_665
O5 Tm1 Te1 O2 46.5(4) . 2_665
O1 Tm1 Te1 O2 178.05(18) . 2_665
O9 Te2 O1 Te1 12.5(2) . .
O8 Te2 O1 Te1 109.39(19) . .
O9 Te2 O1 Tm1 164.2(3) . .
O8 Te2 O1 Tm1 -98.9(3) . .
O3 Te1 O1 Te2 63.6(2) . .
O2 Te1 O1 Te2 162.1(2) . .
O2 Te1 O1 Te2 157.1(2) 2_665 .
Tm1 Te1 O1 Te2 160.9(3) . .
O3 Te1 O1 Tm1 -97.34(16) . .
O2 Te1 O1 Tm1 1.15(14) . .
O2 Te1 O1 Tm1 -3.8(3) 2_665 .
O3 Tm1 O1 Te2 113.9(3) 1_655 .
O6 Tm1 O1 Te2 -66.4(3) . .
O2 Tm1 O1 Te2 -155.2(3) . .
O4 Tm1 O1 Te2 30.1(2) . .
O7 Tm1 O1 Te2 -165.5(2) . .
O5 Tm1 O1 Te2 2.6(4) . .
Te1 Tm1 O1 Te2 -154.2(4) . .
O3 Tm1 O1 Te1 -91.92(15) 1_655 .
O6 Tm1 O1 Te1 87.76(15) . .
O2 Tm1 O1 Te1 -1.04(12) . .
O4 Tm1 O1 Te1 -175.71(16) . .
O7 Tm1 O1 Te1 -11.3(2) . .
O5 Tm1 O1 Te1 156.79(19) . .
O3 Te1 O2 Te1 -88.74(18) . 2_665
O1 Te1 O2 Te1 -177.50(19) . 2_665
O2 Te1 O2 Te1 0.0 2_665 2_665
Tm1 Te1 O2 Te1 -176.2(3) . 2_665
O3 Te1 O2 Tm1 87.42(19) . .
O1 Te1 O2 Tm1 -1.34(16) . .
O2 Te1 O2 Tm1 176.2(3) 2_665 .
O3 Tm1 O2 Te1 85.79(19) 1_655 .
O6 Tm1 O2 Te1 -82.79(19) . .
O4 Tm1 O2 Te1 10.2(3) . .
O7 Tm1 O2 Te1 173.4(2) . .
O5 Tm1 O2 Te1 -162.47(15) . .
O1 Tm1 O2 Te1 1.27(15) . .
O3 Tm1 O2 Te1 -99.7(3) 1_655 2_665
O6 Tm1 O2 Te1 91.7(3) . 2_665
O4 Tm1 O2 Te1 -175.33(19) . 2_665
O7 Tm1 O2 Te1 -12.1(2) . 2_665
O5 Tm1 O2 Te1 12.0(4) . 2_665
O1 Tm1 O2 Te1 175.8(3) . 2_665
Te1 Tm1 O2 Te1 174.5(4) . 2_665
O2 Te1 O3 Tm1 13.1(10) . 1_455
O1 Te1 O3 Tm1 90.2(9) . 1_455
O2 Te1 O3 Tm1 -61.0(9) 2_665 1_455
Tm1 Te1 O3 Tm1 48.3(9) . 1_455
O13 S1 O4 Tm1 -124.1(3) . .
O12 S1 O4 Tm1 -1.6(4) . .
O10 S1 O4 Tm1 116.2(3) . .
O3 Tm1 O4 S1 -156.4(4) 1_655 .
O6 Tm1 O4 S1 11.0(3) . .
O2 Tm1 O4 S1 -79.0(4) . .
O7 Tm1 O4 S1 128.4(3) . .
O5 Tm1 O4 S1 96.2(3) . .
O1 Tm1 O4 S1 -70.8(3) . .
Te1 Tm1 O4 S1 -73.6(3) . .
O7 S2 O5 Tm1 142.3(3) 2_775 .
O6 S2 O5 Tm1 19.8(4) 1_655 .
O11 S2 O5 Tm1 -100.8(3) . .
O3 Tm1 O5 S2 -23.8(4) 1_655 .
O6 Tm1 O5 S2 150.7(3) . .
O2 Tm1 O5 S2 -129.9(3) . .
O4 Tm1 O5 S2 54.6(3) . .
O7 Tm1 O5 S2 -106.4(3) . .
O1 Tm1 O5 S2 82.5(4) . .
Te1 Tm1 O5 S2 -165.73(12) . .
O3 Tm1 O6 S2 -176.3(6) 1_655 1_455
O2 Tm1 O6 S2 -112.6(8) . 1_455
O4 Tm1 O6 S2 103.6(7) . 1_455
O7 Tm1 O6 S2 -44.3(8) . 1_455
O5 Tm1 O6 S2 28.5(7) . 1_455
O1 Tm1 O6 S2 -177.8(8) . 1_455
Te1 Tm1 O6 S2 -141.6(8) . 1_455
O3 Tm1 O7 S2 -119.1(4) 1_655 2_775
O6 Tm1 O7 S2 70.4(4) . 2_775
O2 Tm1 O7 S2 151.6(4) . 2_775
O4 Tm1 O7 S2 -45.2(5) . 2_775
O5 Tm1 O7 S2 -12.6(4) . 2_775
O1 Tm1 O7 S2 161.5(3) . 2_775
Te1 Tm1 O7 S2 154.9(4) . 2_775
O9 Te2 O8 Tm2 61.3(3) . 1_655
O1 Te2 O8 Tm2 -31.3(3) . 1_655
O8 Te2 O9 Tm2 81.6(4) . .
O1 Te2 O9 Tm2 -179.0(4) . .
O8 Tm2 O9 Te2 56.2(4) 1_455 .
O11 Tm2 O9 Te2 161.1(4) 1_445 .
O10 Tm2 O9 Te2 -33.2(4) 2_666 .
O13 Tm2 O9 Te2 141.0(8) 1_445 .
O12 Tm2 O9 Te2 -114.4(4) 1_545 .
O4 S1 O10 Tm2 132.2(3) . 2_666
O13 S1 O10 Tm2 11.4(4) . 2_666
O12 S1 O10 Tm2 -109.4(3) . 2_666
O7 S2 O11 Tm2 -130.1(4) 2_775 1_665
O6 S2 O11 Tm2 -10.7(5) 1_655 1_665
O5 S2 O11 Tm2 110.2(5) . 1_665
O4 S1 O12 Tm2 -129.1(4) . 1_565
O13 S1 O12 Tm2 -6.2(5) . 1_565
O10 S1 O12 Tm2 114.0(4) . 1_565
O4 S1 O13 Tm2 7.5(6) . 1_665
O12 S1 O13 Tm2 -114.4(5) . 1_665
O10 S1 O13 Tm2 125.8(5) . 1_665
